data_7018451
loop_
_publ_author_name
'Emslie, David J. H.'
'Cowie, Bradley E.'
'Oakley, Simon R.'
'Huk, Natalie L.'
'Jenkins, Hilary A.'
'Harrington, Laura E.'
'Britten, James F.'

_publ_section_title
;
 A study of M-X-BR(3) (M = Pt, Pd or Rh; X = Cl or I) interactions in
 square planar ambiphilic ligand complexes: structural, spectroscopic,
 electrochemical and computational comparisons with borane-free analogues.
;
_journal_issue 12
_journal_name_full 'Dalton transactions (Cambridge, England : 2003)'
_journal_page_first 3523
_journal_page_last 3535
_journal_paper_doi 10.1039/c2dt11991a
_journal_volume 41
_journal_year 2012
_chemical_formula_moiety 'C47 H48 B Cl2 P Pt S, 2(C H2 Cl2)'
_chemical_formula_sum 'C49 H52 B Cl6 P Pt S'
_chemical_formula_weight 1122.54
_chemical_name_common x
_chemical_name_systematic
;
?
;
_space_group_IT_number 33
_symmetry_cell_setting orthorhombic
_symmetry_space_group_name_Hall 'P 2c -2n'
_symmetry_space_group_name_H-M 'P n a 21'
_atom_sites_solution_hydrogens geom
_atom_sites_solution_primary direct
_atom_sites_solution_secondary difmap
_audit_creation_method SHELXL-97
_cell_angle_alpha 90.00
_cell_angle_beta 90.00
_cell_angle_gamma 90.00
_cell_formula_units_Z 4
_cell_length_a 21.373(2)
_cell_length_b 8.9593(9)
_cell_length_c 25.330(3)
_cell_measurement_reflns_used 2485
_cell_measurement_temperature 173(2)
_cell_measurement_theta_max 19.24
_cell_measurement_theta_min 2.41
_cell_volume 4850.4(9)
_computing_cell_refinement 'Bruker SMART'
_computing_data_collection 'Bruker SMART'
_computing_data_reduction 'Bruker SAINT'
_computing_molecular_graphics 'Bruker SHELXTL'
_computing_publication_material 'Bruker SHELXTL'
_computing_structure_refinement 'SHELXL-97 (Sheldrick, 2008)'
_computing_structure_solution 'SHELXS-97 (Sheldrick, 1990)'
_diffrn_ambient_temperature 173(2)
_diffrn_measured_fraction_theta_full 0.993
_diffrn_measured_fraction_theta_max 0.993
_diffrn_measurement_device_type 'CCD area detector'
_diffrn_measurement_method 'phi and omega scans'
_diffrn_radiation_monochromator 'parallel mirrors'
_diffrn_radiation_source 'rotating anode'
_diffrn_radiation_type MoK\a
_diffrn_radiation_wavelength 0.71073
_diffrn_reflns_av_R_equivalents 0.0837
_diffrn_reflns_av_sigmaI/netI 0.0841
_diffrn_reflns_limit_h_max 26
_diffrn_reflns_limit_h_min -26
_diffrn_reflns_limit_k_max 11
_diffrn_reflns_limit_k_min -10
_diffrn_reflns_limit_l_max 17
_diffrn_reflns_limit_l_min -31
_diffrn_reflns_number 27401
_diffrn_reflns_theta_full 26.48
_diffrn_reflns_theta_max 26.48
_diffrn_reflns_theta_min 2.07
_exptl_absorpt_coefficient_mu 3.333
_exptl_absorpt_correction_T_max 0.9674
_exptl_absorpt_correction_T_min 0.5018
_exptl_absorpt_correction_type multi-scan
_exptl_absorpt_process_details SADABS
_exptl_crystal_colour colourless
_exptl_crystal_density_diffrn 1.537
_exptl_crystal_density_method 'not measured'
_exptl_crystal_description plate
_exptl_crystal_F_000 2248
_exptl_crystal_size_max 0.24
_exptl_crystal_size_mid 0.18
_exptl_crystal_size_min 0.01
_refine_diff_density_max 0.995
_refine_diff_density_min -0.719
_refine_diff_density_rms 0.132
_refine_ls_abs_structure_details 'Flack H D (1983), Acta Cryst. A39, 876-881'
_refine_ls_abs_structure_Flack -0.009(8)
_refine_ls_extinction_method none
_refine_ls_goodness_of_fit_ref 1.011
_refine_ls_hydrogen_treatment constr
_refine_ls_matrix_type full
_refine_ls_number_parameters 533
_refine_ls_number_reflns 6568
_refine_ls_number_restraints 95
_refine_ls_restrained_S_all 1.014
_refine_ls_R_factor_all 0.0716
_refine_ls_R_factor_gt 0.0451
_refine_ls_shift/su_max 0.001
_refine_ls_shift/su_mean 0.000
_refine_ls_structure_factor_coef Fsqd
_refine_ls_weighting_details
;
calc w=1/[\s^2^(Fo^2^)+(0.0467P)^2^+1.0362P] where P=(Fo^2^+2Fc^2^)/3
;
_refine_ls_weighting_scheme calc
_refine_ls_wR_factor_gt 0.0927
_refine_ls_wR_factor_ref 0.1048
_reflns_number_gt 4977
_reflns_number_total 6568
_reflns_threshold_expression >2\s(I)
_cod_data_source_file c2dt11991a.txt
_cod_data_source_block de31a
_cod_depositor_comments
;
The following automatic conversions were performed:

'_symmetry_cell_setting' value 'Orthorhombic' changed to
'orthorhombic' according to
/home/saulius/struct/CIF-dictionaries/cif_core.dic dictionary named
'cif_core.dic' version 2.4.1 from 2010-06-29.

Automatic conversion script
Id: cif_fix_values 1715 2011-07-08 13:25:40Z adriana 
;
_cod_original_cell_volume 4850.4(8)
_cod_original_sg_symbol_Hall '-P 2c -2n'
_cod_original_sg_symbol_H-M Pna2(1)
_cod_database_code 7018451

loop_
_symmetry_equiv_pos_as_xyz
'x, y, z'
'-x, -y, z+1/2'
'x+1/2, -y+1/2, z'
'-x+1/2, y+1/2, z+1/2'

loop_
_atom_site_label
_atom_site_type_symbol
_atom_site_fract_x
_atom_site_fract_y
_atom_site_fract_z
_atom_site_U_iso_or_equiv
_atom_site_adp_type
_atom_site_occupancy
_atom_site_symmetry_multiplicity
_atom_site_calc_flag
_atom_site_refinement_flags
_atom_site_disorder_assembly
_atom_site_disorder_group
Pt Pt 0.470674(13) 0.64083(4) 0.75046(3) 0.02491(10) Uani 1 1 d . . .
S S 0.55165(11) 0.7804(3) 0.77755(9) 0.0257(5) Uani 1 1 d . . .
P P 0.53458(11) 0.5357(3) 0.69267(9) 0.0252(6) Uani 1 1 d . . .
B B 0.4600(6) 0.6692(18) 0.8829(5) 0.035(4) Uani 1 1 d . . .
Cl2 Cl 0.38296(11) 0.5208(3) 0.71705(10) 0.0366(6) Uani 1 1 d . . .
Cl1 Cl 0.40995(11) 0.7614(3) 0.81729(9) 0.0321(6) Uani 1 1 d . . .
C1 C 0.7296(4) 0.6559(11) 0.7553(5) 0.030(3) Uani 1 1 d . . .
H1A H 0.7696 0.6831 0.7687 0.036 Uiso 1 1 calc R . .
C2 C 0.7262(4) 0.5356(12) 0.7195(4) 0.031(2) Uani 1 1 d . . .
C3 C 0.6661(4) 0.4964(12) 0.7003(3) 0.029(2) Uani 1 1 d . . .
H3A H 0.6615 0.4161 0.6761 0.034 Uiso 1 1 calc R . .
C4 C 0.6131(4) 0.5769(12) 0.7172(3) 0.025(2) Uani 1 1 d . . .
C5 C 0.5273(5) 0.7567(12) 0.8856(4) 0.029(2) Uani 1 1 d . . .
C6 C 0.5476(5) 0.7797(13) 0.9380(4) 0.030(3) Uani 1 1 d . A .
H6A H 0.5191 0.7602 0.9659 0.036 Uiso 1 1 calc R . .
C7 C 0.6067(4) 0.8290(12) 0.9507(4) 0.031(2) Uani 1 1 d . . .
C8 C 0.6483(4) 0.8497(12) 0.9099(4) 0.031(2) Uani 1 1 d . A .
H8A H 0.6899 0.8787 0.9182 0.037 Uiso 1 1 calc R . .
C9 C 0.6809(4) 0.8628(12) 0.8134(4) 0.031(2) Uani 1 1 d . A .
C10 C 0.6781(4) 0.7366(12) 0.7722(3) 0.026(2) Uani 1 1 d . . .
C11 C 0.6203(4) 0.6897(10) 0.7546(5) 0.026(2) Uani 1 1 d . . .
C12 C 0.5708(5) 0.7857(12) 0.8469(3) 0.028(2) Uani 1 1 d . A .
C13 C 0.6328(4) 0.8307(11) 0.8582(4) 0.028(2) Uani 1 1 d . . .
C14 C 0.6652(5) 1.0142(14) 0.7859(4) 0.042(3) Uani 1 1 d . . .
H14A H 0.6957 1.0336 0.7578 0.063 Uiso 1 1 calc R A .
H14B H 0.6668 1.0950 0.8119 0.063 Uiso 1 1 calc R . .
H14C H 0.6231 1.0090 0.7706 0.063 Uiso 1 1 calc R . .
C15 C 0.7462(5) 0.8852(14) 0.8351(4) 0.039(3) Uani 1 1 d . . .
H15A H 0.7597 0.7945 0.8535 0.059 Uiso 1 1 calc R A .
H15B H 0.7461 0.9693 0.8599 0.059 Uiso 1 1 calc R . .
H15C H 0.7751 0.9065 0.8060 0.059 Uiso 1 1 calc R . .
C16 C 0.7850(5) 0.4485(13) 0.7048(4) 0.033(2) Uani 1 1 d . . .
C17 C 0.7717(5) 0.3194(14) 0.6682(4) 0.045(3) Uani 1 1 d . . .
H17A H 0.7420 0.2511 0.6850 0.067 Uiso 1 1 calc R . .
H17B H 0.8107 0.2662 0.6606 0.067 Uiso 1 1 calc R . .
H17C H 0.7538 0.3572 0.6352 0.067 Uiso 1 1 calc R . .
C18 C 0.8326(5) 0.5538(14) 0.6774(4) 0.043(3) Uani 1 1 d . . .
H18A H 0.8140 0.5945 0.6451 0.065 Uiso 1 1 calc R . .
H18B H 0.8705 0.4977 0.6685 0.065 Uiso 1 1 calc R . .
H18C H 0.8434 0.6358 0.7014 0.065 Uiso 1 1 calc R . .
C19 C 0.8140(5) 0.3856(13) 0.7556(6) 0.047(3) Uani 1 1 d . . .
H19A H 0.7843 0.3176 0.7726 0.071 Uiso 1 1 calc R . .
H19B H 0.8239 0.4678 0.7797 0.071 Uiso 1 1 calc R . .
H19C H 0.8525 0.3311 0.7469 0.071 Uiso 1 1 calc R . .
C20A C 0.6248(5) 0.8562(12) 1.0089(4) 0.047(3) Uani 0.588(12) 1 d PD A 1
C21A C 0.5861(9) 0.987(2) 1.0295(7) 0.079(5) Uani 0.588(12) 1 d PD A 1
H21A H 0.5947 1.0757 1.0081 0.119 Uiso 0.588(12) 1 calc PR A 1
H21B H 0.5973 1.0067 1.0664 0.119 Uiso 0.588(12) 1 calc PR A 1
H21C H 0.5416 0.9621 1.0273 0.119 Uiso 0.588(12) 1 calc PR A 1
C22A C 0.6111(9) 0.718(2) 1.0425(6) 0.079(5) Uani 0.588(12) 1 d PD A 1
H22A H 0.6358 0.6336 1.0294 0.119 Uiso 0.588(12) 1 calc PR A 1
H22B H 0.5664 0.6935 1.0402 0.119 Uiso 0.588(12) 1 calc PR A 1
H22C H 0.6221 0.7381 1.0793 0.119 Uiso 0.588(12) 1 calc PR A 1
C23A C 0.6945(7) 0.893(2) 1.0140(7) 0.079(5) Uani 0.588(12) 1 d PD A 1
H23A H 0.7194 0.8096 1.0008 0.119 Uiso 0.588(12) 1 calc PR A 1
H23B H 0.7047 0.9115 1.0512 0.119 Uiso 0.588(12) 1 calc PR A 1
H23C H 0.7039 0.9830 0.9933 0.119 Uiso 0.588(12) 1 calc PR A 1
C20B C 0.6248(5) 0.8562(12) 1.0089(4) 0.047(3) Uani 0.412(12) 1 d PD A 2
C21B C 0.5667(8) 0.861(3) 1.0445(8) 0.079(5) Uani 0.412(12) 1 d PD A 2
H21D H 0.5396 0.9439 1.0335 0.119 Uiso 0.412(12) 1 calc PR A 2
H21E H 0.5797 0.8765 1.0813 0.119 Uiso 0.412(12) 1 calc PR A 2
H21F H 0.5438 0.7670 1.0416 0.119 Uiso 0.412(12) 1 calc PR A 2
C22B C 0.6668(11) 0.729(2) 1.0267(8) 0.079(5) Uani 0.412(12) 1 d PD A 2
H22D H 0.6439 0.6341 1.0239 0.119 Uiso 0.412(12) 1 calc PR A 2
H22E H 0.6794 0.7446 1.0635 0.119 Uiso 0.412(12) 1 calc PR A 2
H22F H 0.7041 0.7249 1.0043 0.119 Uiso 0.412(12) 1 calc PR A 2
C23B C 0.6596(12) 1.005(2) 1.0140(8) 0.079(5) Uani 0.412(12) 1 d PD A 2
H23D H 0.6324 1.0861 1.0022 0.119 Uiso 0.412(12) 1 calc PR A 2
H23E H 0.6974 1.0020 0.9921 0.119 Uiso 0.412(12) 1 calc PR A 2
H23F H 0.6714 1.0206 1.0510 0.119 Uiso 0.412(12) 1 calc PR A 2
C30 C 0.5310(5) 0.6124(12) 0.6262(4) 0.033(2) Uani 1 1 d . . .
C31 C 0.4758(6) 0.5989(19) 0.5980(6) 0.062(4) Uani 1 1 d . . .
H31A H 0.4400 0.5550 0.6138 0.074 Uiso 1 1 calc R . .
C32 C 0.4736(6) 0.6509(18) 0.5460(5) 0.069(5) Uani 1 1 d . . .
H32A H 0.4361 0.6387 0.5263 0.082 Uiso 1 1 calc R . .
C33 C 0.5226(7) 0.7172(17) 0.5232(5) 0.062(4) Uani 1 1 d . . .
H33A H 0.5197 0.7508 0.4877 0.075 Uiso 1 1 calc R . .
C34 C 0.5783(8) 0.7372(16) 0.5516(4) 0.056(4) Uani 1 1 d . . .
H34A H 0.6130 0.7877 0.5365 0.067 Uiso 1 1 calc R . .
C35 C 0.5809(5) 0.6811(13) 0.6023(4) 0.041(3) Uani 1 1 d . . .
H35A H 0.6189 0.6904 0.6215 0.049 Uiso 1 1 calc R . .
C24 C 0.5273(4) 0.3359(11) 0.6842(4) 0.027(2) Uani 1 1 d . . .
C25 C 0.5003(5) 0.2506(13) 0.7251(4) 0.033(2) Uani 1 1 d . . .
H25A H 0.4870 0.2959 0.7571 0.040 Uiso 1 1 calc R . .
C26 C 0.4939(5) 0.1004(14) 0.7170(5) 0.043(3) Uani 1 1 d . . .
H26A H 0.4745 0.0419 0.7437 0.052 Uiso 1 1 calc R . .
C27 C 0.5143(5) 0.0310(13) 0.6720(4) 0.041(3) Uani 1 1 d . . .
H27A H 0.5094 -0.0737 0.6680 0.050 Uiso 1 1 calc R . .
C28 C 0.5419(5) 0.1137(13) 0.6326(4) 0.040(3) Uani 1 1 d . . .
H28A H 0.5567 0.0660 0.6015 0.048 Uiso 1 1 calc R . .
C29 C 0.5481(5) 0.2688(16) 0.6385(4) 0.035(3) Uani 1 1 d . . .
H29A H 0.5665 0.3270 0.6112 0.042 Uiso 1 1 calc R . .
C42 C 0.4687(4) 0.4938(13) 0.8704(4) 0.031(2) Uani 1 1 d . . .
C47 C 0.4175(6) 0.3987(12) 0.8591(4) 0.039(3) Uani 1 1 d . . .
H47A H 0.3774 0.4416 0.8536 0.047 Uiso 1 1 calc R . .
C46 C 0.4242(6) 0.2447(14) 0.8557(4) 0.044(3) Uani 1 1 d . . .
H46A H 0.3886 0.1845 0.8486 0.053 Uiso 1 1 calc R . .
C45 C 0.4818(7) 0.1783(16) 0.8626(5) 0.054(4) Uani 1 1 d . . .
H45A H 0.4860 0.0731 0.8597 0.065 Uiso 1 1 calc R . .
C44 C 0.5346(7) 0.2670(18) 0.8740(6) 0.054(4) Uani 1 1 d . . .
H44A H 0.5745 0.2226 0.8793 0.065 Uiso 1 1 calc R . .
C43 C 0.5269(5) 0.4236(15) 0.8772(4) 0.041(3) Uani 1 1 d . . .
H43A H 0.5626 0.4837 0.8842 0.049 Uiso 1 1 calc R . .
C36 C 0.4131(4) 0.7082(12) 0.9307(4) 0.030(2) Uani 1 1 d . . .
C41 C 0.3954(6) 0.8526(13) 0.9412(5) 0.050(3) Uani 1 1 d . . .
H41A H 0.4064 0.9304 0.9175 0.060 Uiso 1 1 calc R . .
C40 C 0.3611(6) 0.8854(16) 0.9868(6) 0.061(4) Uani 1 1 d . . .
H40A H 0.3526 0.9871 0.9946 0.074 Uiso 1 1 calc R . .
C39 C 0.3397(5) 0.7816(17) 1.0197(4) 0.046(3) Uani 1 1 d . . .
H39A H 0.3144 0.8073 1.0491 0.055 Uiso 1 1 calc R . .
C38 C 0.3558(6) 0.6338(18) 1.0093(4) 0.062(4) Uani 1 1 d . . .
H38A H 0.3416 0.5568 1.0321 0.075 Uiso 1 1 calc R . .
C37 C 0.3919(5) 0.5991(15) 0.9664(4) 0.048(3) Uani 1 1 d . . .
H37A H 0.4030 0.4978 0.9605 0.057 Uiso 1 1 calc R . .
C48A C 0.2557(14) 0.601(3) 0.6290(12) 0.065(6) Uani 0.56(2) 1 d PU B 1
H48A H 0.2879 0.5214 0.6295 0.078 Uiso 0.56(2) 1 calc PR B 1
H48B H 0.2655 0.6716 0.6579 0.078 Uiso 0.56(2) 1 calc PR B 1
Cl3A Cl 0.1858(7) 0.5241(19) 0.6407(7) 0.0796(13) Uani 0.56(2) 1 d PU B 1
Cl4A Cl 0.2603(6) 0.6973(14) 0.5677(4) 0.0796(13) Uani 0.56(2) 1 d PU B 1
C48B C 0.2761(10) 0.556(4) 0.6172(10) 0.065(6) Uani 0.44(2) 1 d PDU B 2
H48C H 0.3030 0.6029 0.6443 0.078 Uiso 0.44(2) 1 calc PR B 2
H48D H 0.2918 0.4535 0.6108 0.078 Uiso 0.44(2) 1 calc PR B 2
Cl3B Cl 0.1980(9) 0.548(2) 0.6401(9) 0.0796(13) Uani 0.44(2) 1 d PDU B 2
Cl4B Cl 0.2801(8) 0.6602(18) 0.5581(5) 0.0796(13) Uani 0.44(2) 1 d PDU B 2
C49A C 0.2918(11) 0.649(4) 0.4277(13) 0.135(12) Uiso 0.60(3) 1 d PD C 1
H49A H 0.3288 0.7129 0.4345 0.161 Uiso 0.60(3) 1 calc PR C 1
H49B H 0.2896 0.5737 0.4562 0.161 Uiso 0.60(3) 1 calc PR C 1
Cl5A Cl 0.2236(2) 0.7615(6) 0.4301(2) 0.1143(18) Uani 0.60(3) 1 d PDU C 1
Cl6A Cl 0.3009(3) 0.5618(9) 0.3693(3) 0.151(2) Uani 0.60(3) 1 d PDU C 1
C49B C 0.243(2) 0.5746(13) 0.415(2) 0.135(12) Uiso 0.40(3) 1 d PD C 2
H49C H 0.2568 0.5229 0.4472 0.161 Uiso 0.40(3) 1 calc PR C 2
H49D H 0.2058 0.5228 0.4010 0.161 Uiso 0.40(3) 1 calc PR C 2
Cl5B Cl 0.2236(2) 0.7615(6) 0.4301(2) 0.1143(18) Uani 0.40(3) 1 d PDU C 2
Cl6B Cl 0.3009(3) 0.5618(9) 0.3693(3) 0.151(2) Uani 0.40(3) 1 d PDU C 2

loop_
_atom_site_aniso_label
_atom_site_aniso_U_11
_atom_site_aniso_U_22
_atom_site_aniso_U_33
_atom_site_aniso_U_23
_atom_site_aniso_U_13
_atom_site_aniso_U_12
Pt 0.02282(15) 0.02332(18) 0.02860(15) -0.0001(3) -0.0037(3) -0.00020(15)
S 0.0245(12) 0.0250(15) 0.0277(11) -0.0025(11) 0.0002(10) -0.0015(10)
P 0.0261(13) 0.0241(16) 0.0255(11) -0.0032(10) -0.0042(10) -0.0041(11)
B 0.028(7) 0.047(10) 0.032(6) 0.008(6) 0.000(5) 0.000(6)
Cl2 0.0275(13) 0.0341(17) 0.0483(14) -0.0024(12) -0.0100(11) -0.0046(11)
Cl1 0.0256(12) 0.0333(16) 0.0375(12) -0.0026(11) -0.0008(10) 0.0031(11)
C1 0.031(4) 0.032(6) 0.027(6) -0.017(5) 0.001(5) -0.002(4)
C2 0.031(6) 0.028(7) 0.034(5) -0.001(5) 0.002(4) 0.002(5)
C3 0.038(6) 0.024(6) 0.024(5) -0.003(4) -0.004(4) 0.000(5)
C4 0.015(4) 0.033(6) 0.027(5) -0.003(4) 0.004(4) -0.006(4)
C5 0.036(6) 0.020(6) 0.033(5) -0.005(4) -0.003(4) 0.002(5)
C6 0.036(6) 0.027(7) 0.028(5) 0.000(5) 0.003(4) -0.012(5)
C7 0.025(5) 0.033(7) 0.035(5) -0.016(5) 0.004(4) 0.003(5)
C8 0.021(5) 0.038(7) 0.033(5) -0.012(5) 0.006(4) -0.015(5)
C9 0.023(5) 0.035(7) 0.035(5) -0.009(5) 0.000(4) -0.013(5)
C10 0.024(5) 0.028(6) 0.026(4) -0.001(4) -0.004(4) -0.005(4)
C11 0.031(4) 0.016(5) 0.030(6) 0.002(5) 0.002(5) -0.004(3)
C12 0.034(6) 0.022(6) 0.026(5) -0.003(4) 0.000(4) -0.002(5)
C13 0.024(5) 0.022(6) 0.037(5) -0.012(4) 0.001(4) 0.001(4)
C14 0.048(7) 0.035(8) 0.044(6) -0.007(5) 0.003(5) -0.012(6)
C15 0.035(6) 0.043(9) 0.041(6) -0.014(5) -0.003(5) -0.018(5)
C16 0.029(5) 0.035(7) 0.037(5) -0.002(5) 0.000(4) 0.005(5)
C17 0.043(7) 0.039(8) 0.052(7) -0.019(5) -0.002(5) 0.019(5)
C18 0.020(5) 0.057(9) 0.053(6) 0.001(6) 0.010(5) 0.002(5)
C19 0.044(6) 0.046(7) 0.052(8) -0.006(7) -0.016(7) 0.019(5)
C20A 0.045(7) 0.064(10) 0.034(5) -0.020(6) -0.005(5) -0.004(6)
C21A 0.081(9) 0.119(14) 0.037(5) -0.008(7) -0.002(6) -0.039(8)
C22A 0.081(9) 0.119(14) 0.037(5) -0.008(7) -0.002(6) -0.039(8)
C23A 0.081(9) 0.119(14) 0.037(5) -0.008(7) -0.002(6) -0.039(8)
C20B 0.045(7) 0.064(10) 0.034(5) -0.020(6) -0.005(5) -0.004(6)
C21B 0.081(9) 0.119(14) 0.037(5) -0.008(7) -0.002(6) -0.039(8)
C22B 0.081(9) 0.119(14) 0.037(5) -0.008(7) -0.002(6) -0.039(8)
C23B 0.081(9) 0.119(14) 0.037(5) -0.008(7) -0.002(6) -0.039(8)
C30 0.047(6) 0.025(7) 0.027(5) -0.005(4) -0.008(5) 0.004(5)
C31 0.062(10) 0.066(11) 0.057(9) 0.041(8) -0.018(7) -0.026(8)
C32 0.067(9) 0.101(14) 0.038(6) 0.024(7) -0.016(6) -0.044(9)
C33 0.093(11) 0.053(10) 0.041(7) 0.013(6) -0.016(7) -0.009(8)
C34 0.085(11) 0.044(10) 0.039(7) 0.012(6) 0.014(7) -0.006(8)
C35 0.043(7) 0.040(8) 0.038(5) 0.011(5) -0.002(5) -0.015(6)
C24 0.024(5) 0.030(7) 0.026(4) 0.000(4) -0.007(4) 0.003(5)
C25 0.034(5) 0.029(7) 0.037(5) -0.001(5) -0.005(4) 0.004(5)
C26 0.045(7) 0.035(8) 0.049(6) 0.022(5) 0.009(5) 0.003(5)
C27 0.052(7) 0.023(7) 0.049(6) 0.004(5) -0.001(5) 0.006(5)
C28 0.044(7) 0.033(8) 0.042(6) -0.005(5) 0.001(5) 0.008(5)
C29 0.037(6) 0.042(8) 0.025(5) -0.008(5) 0.006(5) -0.018(6)
C42 0.030(5) 0.035(7) 0.028(5) 0.004(4) 0.001(4) -0.009(5)
C47 0.053(7) 0.022(7) 0.042(6) 0.005(5) -0.005(5) -0.003(5)
C46 0.060(8) 0.038(8) 0.035(5) 0.006(5) -0.003(5) -0.003(6)
C45 0.084(11) 0.038(8) 0.040(6) 0.000(5) 0.014(6) -0.001(7)
C44 0.067(10) 0.042(10) 0.053(8) 0.020(7) 0.009(7) 0.021(8)
C43 0.026(5) 0.044(8) 0.051(6) 0.004(6) -0.001(5) 0.005(5)
C36 0.026(5) 0.026(6) 0.039(5) -0.004(5) 0.002(4) -0.002(5)
C41 0.058(8) 0.030(7) 0.063(7) -0.002(6) 0.030(6) -0.003(6)
C40 0.058(8) 0.043(10) 0.082(9) -0.026(7) 0.026(7) -0.007(7)
C39 0.034(6) 0.063(10) 0.041(6) -0.018(6) 0.008(5) -0.003(6)
C38 0.048(7) 0.104(14) 0.034(6) 0.011(7) 0.011(5) 0.005(8)
C37 0.053(7) 0.049(9) 0.042(6) -0.004(6) 0.004(5) -0.003(6)
C48A 0.064(8) 0.059(9) 0.071(8) 0.007(6) -0.009(6) 0.002(6)
Cl3A 0.082(4) 0.075(3) 0.0816(19) 0.009(2) 0.004(2) 0.015(2)
Cl4A 0.082(4) 0.075(3) 0.0816(19) 0.009(2) 0.004(2) 0.015(2)
C48B 0.064(8) 0.059(9) 0.071(8) 0.007(6) -0.009(6) 0.002(6)
Cl3B 0.082(4) 0.075(3) 0.0816(19) 0.009(2) 0.004(2) 0.015(2)
Cl4B 0.082(4) 0.075(3) 0.0816(19) 0.009(2) 0.004(2) 0.015(2)
Cl5A 0.133(4) 0.104(4) 0.106(3) 0.017(3) -0.008(3) 0.021(3)
Cl6A 0.140(4) 0.160(5) 0.154(4) -0.016(4) 0.009(4) 0.036(4)
Cl5B 0.133(4) 0.104(4) 0.106(3) 0.017(3) -0.008(3) 0.021(3)
Cl6B 0.140(4) 0.160(5) 0.154(4) -0.016(4) 0.009(4) 0.036(4)

loop_
_atom_type_symbol
_atom_type_description
_atom_type_scat_dispersion_real
_atom_type_scat_dispersion_imag
_atom_type_scat_source
C C 0.0033 0.0016 'International Tables Vol C Tables 4.2.6.8 and 6.1.1.4'
H H 0.0000 0.0000 'International Tables Vol C Tables 4.2.6.8 and 6.1.1.4'
B B 0.0013 0.0007 'International Tables Vol C Tables 4.2.6.8 and 6.1.1.4'
P P 0.1023 0.0942 'International Tables Vol C Tables 4.2.6.8 and 6.1.1.4'
S S 0.1246 0.1234 'International Tables Vol C Tables 4.2.6.8 and 6.1.1.4'
Cl Cl 0.1484 0.1585 'International Tables Vol C Tables 4.2.6.8 and 6.1.1.4'
Pt Pt -1.7033 8.3905 'International Tables Vol C Tables 4.2.6.8 and 6.1.1.4'

loop_
_geom_angle_atom_site_label_1
_geom_angle_atom_site_label_2
_geom_angle_atom_site_label_3
_geom_angle
P Pt S 87.90(9)
P Pt Cl2 93.45(9)
S Pt Cl2 173.31(10)
P Pt Cl1 174.75(9)
S Pt Cl1 87.16(9)
Cl2 Pt Cl1 91.66(9)
C11 S C12 98.2(5)
C11 S Pt 106.4(3)
C12 S Pt 119.2(3)
C24 P C30 105.1(5)
C24 P C4 108.6(5)
C30 P C4 106.1(5)
C24 P Pt 116.6(3)
C30 P Pt 115.1(4)
C4 P Pt 104.8(3)
C36 B C42 115.4(10)
C36 B C5 114.2(10)
C42 B C5 111.9(10)
C36 B Cl1 100.8(8)
C42 B Cl1 106.4(8)
C5 B Cl1 106.6(8)
B Cl1 Pt 95.9(4)
C10 C1 C2 123.8(9)
C10 C1 H1A 118.1
C2 C1 H1A 118.1
C1 C2 C3 117.1(9)
C1 C2 C16 120.4(9)
C3 C2 C16 122.4(9)
C4 C3 C2 119.8(9)
C4 C3 H3A 120.1
C2 C3 H3A 120.1
C11 C4 C3 119.2(8)
C11 C4 P 118.6(7)
C3 C4 P 122.1(7)
C12 C5 C6 115.6(9)
C12 C5 B 130.9(9)
C6 C5 B 112.3(9)
C7 C6 C5 123.3(9)
C7 C6 H6A 118.4
C5 C6 H6A 118.4
C8 C7 C6 117.5(9)
C8 C7 C20A 122.4(8)
C6 C7 C20A 120.2(9)
C13 C8 C7 123.2(9)
C13 C8 H8A 118.4
C7 C8 H8A 118.4
C15 C9 C10 112.3(8)
C15 C9 C13 111.7(8)
C10 C9 C13 109.4(8)
C15 C9 C14 104.2(8)
C10 C9 C14 109.0(8)
C13 C9 C14 110.1(8)
C11 C10 C1 117.1(9)
C11 C10 C9 118.5(8)
C1 C10 C9 124.1(8)
C10 C11 C4 122.6(9)
C10 C11 S 119.8(8)
C4 C11 S 117.5(7)
C5 C12 C13 123.0(8)
C5 C12 S 122.3(7)
C13 C12 S 114.6(7)
C8 C13 C12 117.3(9)
C8 C13 C9 121.1(8)
C12 C13 C9 121.6(8)
C9 C14 H14A 109.5
C9 C14 H14B 109.5
H14A C14 H14B 109.5
C9 C14 H14C 109.5
H14A C14 H14C 109.5
H14B C14 H14C 109.5
C9 C15 H15A 109.5
C9 C15 H15B 109.5
H15A C15 H15B 109.5
C9 C15 H15C 109.5
H15A C15 H15C 109.5
H15B C15 H15C 109.5
C17 C16 C2 112.8(9)
C17 C16 C19 108.1(10)
C2 C16 C19 108.4(8)
C17 C16 C18 108.3(9)
C2 C16 C18 109.7(9)
C19 C16 C18 109.4(9)
C16 C17 H17A 109.5
C16 C17 H17B 109.5
H17A C17 H17B 109.5
C16 C17 H17C 109.5
H17A C17 H17C 109.5
H17B C17 H17C 109.5
C16 C18 H18A 109.5
C16 C18 H18B 109.5
H18A C18 H18B 109.5
C16 C18 H18C 109.5
H18A C18 H18C 109.5
H18B C18 H18C 109.5
C16 C19 H19A 109.5
C16 C19 H19B 109.5
H19A C19 H19B 109.5
C16 C19 H19C 109.5
H19A C19 H19C 109.5
H19B C19 H19C 109.5
C21A C20A C22A 109.2(6)
C21A C20A C23A 109.3(6)
C22A C20A C23A 108.4(6)
C21A C20A C7 108.2(10)
C22A C20A C7 110.8(10)
C23A C20A C7 110.9(10)
C20A C21A H21A 109.5
C20A C21A H21B 109.5
H21A C21A H21B 109.5
C20A C21A H21C 109.5
H21A C21A H21C 109.5
H21B C21A H21C 109.5
C20A C22A H22A 109.5
C20A C22A H22B 109.5
H22A C22A H22B 109.5
C20A C22A H22C 109.5
H22A C22A H22C 109.5
H22B C22A H22C 109.5
C20A C23A H23A 109.5
C20A C23A H23B 109.5
H23A C23A H23B 109.5
C20A C23A H23C 109.5
H23A C23A H23C 109.5
H23B C23A H23C 109.5
H21D C21B H21E 109.5
H21D C21B H21F 109.5
H21E C21B H21F 109.5
H22D C22B H22E 109.5
H22D C22B H22F 109.5
H22E C22B H22F 109.5
H23D C23B H23E 109.5
H23D C23B H23F 109.5
H23E C23B H23F 109.5
C35 C30 C31 118.3(10)
C35 C30 P 122.9(8)
C31 C30 P 118.7(9)
C30 C31 C32 119.1(12)
C30 C31 H31A 120.4
C32 C31 H31A 120.4
C33 C32 C31 122.0(12)
C33 C32 H32A 119.0
C31 C32 H32A 119.0
C32 C33 C34 120.0(12)
C32 C33 H33A 120.0
C34 C33 H33A 120.0
C35 C34 C33 117.8(13)
C35 C34 H34A 121.1
C33 C34 H34A 121.1
C30 C35 C34 122.8(11)
C30 C35 H35A 118.6
C34 C35 H35A 118.6
C29 C24 C25 120.8(10)
C29 C24 P 120.3(9)
C25 C24 P 118.9(8)
C26 C25 C24 117.6(10)
C26 C25 H25A 121.2
C24 C25 H25A 121.2
C25 C26 C27 122.6(11)
C25 C26 H26A 118.7
C27 C26 H26A 118.7
C26 C27 C28 119.8(11)
C26 C27 H27A 120.1
C28 C27 H27A 120.1
C27 C28 C29 119.7(11)
C27 C28 H28A 120.1
C29 C28 H28A 120.1
C24 C29 C28 119.5(11)
C24 C29 H29A 120.3
C28 C29 H29A 120.3
C43 C42 C47 116.1(11)
C43 C42 B 120.9(10)
C47 C42 B 122.5(10)
C46 C47 C42 122.1(11)
C46 C47 H47A 119.0
C42 C47 H47A 119.0
C45 C46 C47 120.8(12)
C45 C46 H46A 119.6
C47 C46 H46A 119.6
C46 C45 C44 119.9(14)
C46 C45 H45A 120.1
C44 C45 H45A 120.1
C45 C44 C43 118.5(13)
C45 C44 H44A 120.7
C43 C44 H44A 120.7
C42 C43 C44 122.7(12)
C42 C43 H43A 118.7
C44 C43 H43A 118.7
C41 C36 C37 116.1(10)
C41 C36 B 121.5(10)
C37 C36 B 122.2(11)
C36 C41 C40 120.2(11)
C36 C41 H41A 119.9
C40 C41 H41A 119.9
C39 C40 C41 123.4(13)
C39 C40 H40A 118.3
C41 C40 H40A 118.3
C40 C39 C38 117.5(11)
C40 C39 H39A 121.3
C38 C39 H39A 121.3
C37 C38 C39 120.3(12)
C37 C38 H38A 119.8
C39 C38 H38A 119.8
C38 C37 C36 122.3(13)
C38 C37 H37A 118.9
C36 C37 H37A 118.9
Cl3A C48A Cl4A 113.8(16)
Cl3A C48A H48A 108.8
Cl4A C48A H48A 108.8
Cl3A C48A H48B 108.8
Cl4A C48A H48B 108.8
H48A C48A H48B 107.7
Cl4B C48B Cl3B 110.1(11)
Cl4B C48B H48C 109.6
Cl3B C48B H48C 109.6
Cl4B C48B H48D 109.6
Cl3B C48B H48D 109.6
H48C C48B H48D 108.2
Cl6A C49A Cl5A 112.9(14)
Cl6A C49A H49A 109.0
Cl5A C49A H49A 109.0
Cl6A C49A H49B 109.0
Cl5A C49A H49B 109.0
H49A C49A H49B 107.8
H49C C49B H49D 107.8

loop_
_geom_bond_atom_site_label_1
_geom_bond_atom_site_label_2
_geom_bond_distance
Pt P 2.213(2)
Pt S 2.243(2)
Pt Cl2 2.321(2)
Pt Cl1 2.391(2)
S C11 1.775(10)
S C12 1.805(9)
P C24 1.809(11)
P C30 1.820(10)
P C4 1.827(9)
B C36 1.611(17)
B C42 1.613(19)
B C5 1.638(16)
B Cl1 2.142(13)
C1 C10 1.384(13)
C1 C2 1.411(14)
C1 H1A 0.9500
C2 C3 1.419(13)
C2 C16 1.524(14)
C3 C4 1.409(13)
C3 H3A 0.9500
C4 C11 1.395(14)
C5 C12 1.376(13)
C5 C6 1.413(13)
C6 C7 1.377(14)
C6 H6A 0.9500
C7 C8 1.376(13)
C7 C20A 1.544(13)
C8 C13 1.361(13)
C8 H8A 0.9500
C9 C15 1.512(13)
C9 C10 1.541(14)
C9 C13 1.558(13)
C9 C14 1.563(16)
C10 C11 1.378(12)
C12 C13 1.414(13)
C14 H14A 0.9800
C14 H14B 0.9800
C14 H14C 0.9800
C15 H15A 0.9800
C15 H15B 0.9800
C15 H15C 0.9800
C16 C17 1.509(15)
C16 C19 1.537(16)
C16 C18 1.552(15)
C17 H17A 0.9800
C17 H17B 0.9800
C17 H17C 0.9800
C18 H18A 0.9800
C18 H18B 0.9800
C18 H18C 0.9800
C19 H19A 0.9800
C19 H19B 0.9800
C19 H19C 0.9800
C20A C21A 1.524(12)
C20A C22A 1.531(12)
C20A C23A 1.533(12)
C21A H21A 0.9800
C21A H21B 0.9800
C21A H21C 0.9800
C22A H22A 0.9800
C22A H22B 0.9800
C22A H22C 0.9800
C23A H23A 0.9800
C23A H23B 0.9800
C23A H23C 0.9800
C21B H21D 0.9800
C21B H21E 0.9800
C21B H21F 0.9800
C22B H22D 0.9800
C22B H22E 0.9800
C22B H22F 0.9800
C23B H23D 0.9800
C23B H23E 0.9800
C23B H23F 0.9800
C30 C35 1.372(15)
C30 C31 1.382(15)
C31 C32 1.399(18)
C31 H31A 0.9500
C32 C33 1.335(18)
C32 H32A 0.9500
C33 C34 1.403(19)
C33 H33A 0.9500
C34 C35 1.380(15)
C34 H34A 0.9500
C35 H35A 0.9500
C24 C29 1.377(15)
C24 C25 1.411(14)
C25 C26 1.368(17)
C25 H25A 0.9500
C26 C27 1.370(16)
C26 H26A 0.9500
C27 C28 1.376(16)
C27 H27A 0.9500
C28 C29 1.404(17)
C28 H28A 0.9500
C29 H29A 0.9500
C42 C43 1.405(14)
C42 C47 1.415(15)
C47 C46 1.390(16)
C47 H47A 0.9500
C46 C45 1.379(17)
C46 H46A 0.9500
C45 C44 1.41(2)
C45 H45A 0.9500
C44 C43 1.42(2)
C44 H44A 0.9500
C43 H43A 0.9500
C36 C41 1.374(15)
C36 C37 1.407(16)
C41 C40 1.397(16)
C41 H41A 0.9500
C40 C39 1.329(18)
C40 H40A 0.9500
C39 C38 1.393(18)
C39 H39A 0.9500
C38 C37 1.368(16)
C38 H38A 0.9500
C37 H37A 0.9500
C48A Cl3A 1.67(3)
C48A Cl4A 1.78(3)
C48A H48A 0.9900
C48A H48B 0.9900
C48B Cl4B 1.767(5)
C48B Cl3B 1.770(5)
C48B H48C 0.9900
C48B H48D 0.9900
C49A Cl6A 1.69(3)
C49A Cl5A 1.772(4)
C49A H49A 0.9900
C49A H49B 0.9900
C49B H49C 0.9900
C49B H49D 0.9900

loop_
_geom_torsion_atom_site_label_1
_geom_torsion_atom_site_label_2
_geom_torsion_atom_site_label_3
_geom_torsion_atom_site_label_4
_geom_torsion
P Pt S C11 -18.1(4)
Cl1 Pt S C11 160.2(4)
P Pt S C12 -127.6(4)
Cl1 Pt S C12 50.6(4)
S Pt P C24 138.6(3)
Cl2 Pt P C24 -48.0(3)
S Pt P C30 -97.7(4)
Cl2 Pt P C30 75.8(4)
S Pt P C4 18.5(3)
Cl2 Pt P C4 -168.1(4)
C36 B Cl1 Pt -166.3(7)
C42 B Cl1 Pt -45.4(7)
C5 B Cl1 Pt 74.2(8)
S Pt Cl1 B -66.1(4)
Cl2 Pt Cl1 B 120.5(4)
C10 C1 C2 C3 -0.3(17)
C10 C1 C2 C16 -177.4(11)
C1 C2 C3 C4 0.1(15)
C16 C2 C3 C4 177.1(9)
C2 C3 C4 C11 -3.1(15)
C2 C3 C4 P 178.3(7)
C24 P C4 C11 -141.9(9)
C30 P C4 C11 105.6(9)
Pt P C4 C11 -16.6(9)
C24 P C4 C3 36.7(9)
C30 P C4 C3 -75.7(9)
Pt P C4 C3 162.0(7)
C36 B C5 C12 -159.7(11)
C42 B C5 C12 66.7(15)
Cl1 B C5 C12 -49.2(15)
C36 B C5 C6 33.6(14)
C42 B C5 C6 -100.0(11)
Cl1 B C5 C6 144.1(8)
C12 C5 C6 C7 0.5(16)
B C5 C6 C7 169.4(11)
C5 C6 C7 C8 -3.1(17)
C5 C6 C7 C20A 178.1(10)
C6 C7 C8 C13 3.2(17)
C20A C7 C8 C13 -178.0(10)
C2 C1 C10 C11 3.6(17)
C2 C1 C10 C9 176.7(10)
C15 C9 C10 C11 170.9(10)
C13 C9 C10 C11 46.3(13)
C14 C9 C10 C11 -74.1(12)
C15 C9 C10 C1 -2.1(15)
C13 C9 C10 C1 -126.7(11)
C14 C9 C10 C1 112.9(11)
C1 C10 C11 C4 -6.8(16)
C9 C10 C11 C4 179.7(10)
C1 C10 C11 S 176.3(9)
C9 C10 C11 S 2.8(14)
C3 C4 C11 C10 6.7(17)
P C4 C11 C10 -174.6(8)
C3 C4 C11 S -176.3(8)
P C4 C11 S 2.3(13)
C12 S C11 C10 -46.1(10)
Pt S C11 C10 -169.9(8)
C12 S C11 C4 136.9(10)
Pt S C11 C4 13.1(10)
C6 C5 C12 C13 2.1(15)
B C5 C12 C13 -164.3(11)
C6 C5 C12 S -173.9(8)
B C5 C12 S 19.8(17)
C11 S C12 C5 -138.8(9)
Pt S C12 C5 -24.7(10)
C11 S C12 C13 44.9(8)
Pt S C12 C13 159.0(6)
C7 C8 C13 C12 -0.8(16)
C7 C8 C13 C9 177.1(10)
C5 C12 C13 C8 -2.0(16)
S C12 C13 C8 174.3(8)
C5 C12 C13 C9 -179.9(10)
S C12 C13 C9 -3.7(13)
C15 C9 C13 C8 11.1(14)
C10 C9 C13 C8 136.1(10)
C14 C9 C13 C8 -104.1(11)
C15 C9 C13 C12 -171.0(10)
C10 C9 C13 C12 -46.1(13)
C14 C9 C13 C12 73.7(11)
C1 C2 C16 C17 177.2(10)
C3 C2 C16 C17 0.2(14)
C1 C2 C16 C19 57.5(13)
C3 C2 C16 C19 -119.4(10)
C1 C2 C16 C18 -61.9(13)
C3 C2 C16 C18 121.1(10)
C8 C7 C20A C21A 114.8(12)
C6 C7 C20A C21A -66.5(13)
C8 C7 C20A C22A -125.6(12)
C6 C7 C20A C22A 53.2(13)
C8 C7 C20A C23A -5.2(14)
C6 C7 C20A C23A 173.6(11)
C24 P C30 C35 -113.0(10)
C4 P C30 C35 1.9(11)
Pt P C30 C35 117.4(9)
C24 P C30 C31 65.9(12)
C4 P C30 C31 -179.2(11)
Pt P C30 C31 -63.7(12)
C35 C30 C31 C32 2(2)
P C30 C31 C32 -176.8(13)
C30 C31 C32 C33 -2(3)
C31 C32 C33 C34 0(3)
C32 C33 C34 C35 3(2)
C31 C30 C35 C34 0(2)
P C30 C35 C34 179.0(10)
C33 C34 C35 C30 -2(2)
C30 P C24 C29 29.0(10)
C4 P C24 C29 -84.2(9)
Pt P C24 C29 157.8(7)
C30 P C24 C25 -151.1(8)
C4 P C24 C25 95.7(8)
Pt P C24 C25 -22.3(8)
C29 C24 C25 C26 -1.8(15)
P C24 C25 C26 178.3(8)
C24 C25 C26 C27 2.0(16)
C25 C26 C27 C28 -0.6(18)
C26 C27 C28 C29 -0.9(17)
C25 C24 C29 C28 0.3(16)
P C24 C29 C28 -179.8(8)
C27 C28 C29 C24 1.1(17)
C36 B C42 C43 -115.7(11)
C5 B C42 C43 17.2(14)
Cl1 B C42 C43 133.3(9)
C36 B C42 C47 55.8(13)
C5 B C42 C47 -171.2(9)
Cl1 B C42 C47 -55.1(11)
C43 C42 C47 C46 1.1(15)
B C42 C47 C46 -170.8(10)
C42 C47 C46 C45 -1.1(16)
C47 C46 C45 C44 1.0(17)
C46 C45 C44 C43 -1.0(18)
C47 C42 C43 C44 -1.2(15)
B C42 C43 C44 170.9(10)
C45 C44 C43 C42 1.1(17)
C42 B C36 C41 -171.8(10)
C5 B C36 C41 56.3(14)
Cl1 B C36 C41 -57.6(12)
C42 B C36 C37 13.3(15)
C5 B C36 C37 -118.6(12)
Cl1 B C36 C37 127.4(9)
C37 C36 C41 C40 3.3(17)
B C36 C41 C40 -171.9(11)
C36 C41 C40 C39 -5(2)
C41 C40 C39 C38 4(2)
C40 C39 C38 C37 -0.5(19)
C39 C38 C37 C36 -1.3(19)
C41 C36 C37 C38 -0.1(17)
B C36 C37 C38 175.1(11)
